data_7231945
loop_
_publ_author_name
'Eliseeva, Anastasiya A.'
'Ivanov, Daniil M.'
'Novikov, Alexander S.'
'Kukushkin, Vadim Yu.'

_publ_section_title
;
 Recognition of the \p-hole donor ability of iodopentafluorobenzene -- a
 conventional \s-hole donor for crystal engineering involving halogen
 bonding
;
_journal_issue 4
_journal_name_full CrystEngComm
_journal_page_first 616
_journal_paper_doi 10.1039/C8CE01851K
_journal_volume 21
_journal_year 2019
_chemical_formula_moiety 'I6 Pt2, 2(C16 H36 N)'
_chemical_formula_sum 'C32 H72 I6 N2 Pt2'
_chemical_formula_weight 1636.49
_space_group_crystal_system monoclinic
_space_group_IT_number 14
_space_group_name_Hall '-P 2ybc'
_space_group_name_H-M_alt 'P 1 21/c 1'
_symmetry_space_group_name_Hall '-P 2ybc'
_symmetry_space_group_name_H-M 'P 1 21/c 1'
_atom_sites_solution_hydrogens geom
_atom_sites_solution_primary dual
_audit_block_doi 10.5517/ccdc.csd.cc20z3lq
_audit_creation_date 2018-03-14
_audit_creation_method
;
Olex2 1.2
(compiled 2017.08.10 svn.r3458 for OlexSys, GUI svn.r5381)
;
_audit_update_record
;
2018-10-29 deposited with the CCDC.
2018-12-03 downloaded from the CCDC.
;
_cell_angle_alpha 90
_cell_angle_beta 101.602(2)
_cell_angle_gamma 90
_cell_formula_units_Z 4
_cell_length_a 14.5589(3)
_cell_length_b 13.8558(3)
_cell_length_c 23.7553(4)
_cell_measurement_reflns_used 14751
_cell_measurement_temperature 100(2)
_cell_measurement_theta_max 30.9370
_cell_measurement_theta_min 3.0110
_cell_volume 4694.13(16)
_computing_cell_refinement
;
CrysAlisPro, Agilent Technologies,
Version 1.171.36.32 (release 02-08-2013 CrysAlis171 .NET)
(compiled Aug  2 2013,16:46:58)
;
_computing_data_collection
;
CrysAlisPro, Agilent Technologies,
Version 1.171.36.32 (release 02-08-2013 CrysAlis171 .NET)
(compiled Aug  2 2013,16:46:58)
;
_computing_data_reduction
;
CrysAlisPro, Agilent Technologies,
Version 1.171.36.32 (release 02-08-2013 CrysAlis171 .NET)
(compiled Aug  2 2013,16:46:58)
;
_computing_molecular_graphics 'Olex2 (Dolomanov et al., 2009)'
_computing_publication_material 'Olex2 (Dolomanov et al., 2009)'
_computing_structure_refinement 'ShelXL (Sheldrick, 2015)'
_computing_structure_solution 'ShelXT (Sheldrick, 2015)'
_diffrn_ambient_temperature 100(2)
_diffrn_detector_area_resol_mean 16.2096
_diffrn_measured_fraction_theta_full 0.998
_diffrn_measured_fraction_theta_max 0.999
_diffrn_measurement_details
;
#__ type_ start__ end____ width___ exp.time_
  1 omega   14.00   47.00   1.0000   90.0000
omega____ theta____ kappa____ phi______ frames
    -      -23.2058   38.0000  -30.0000 33

#__ type_ start__ end____ width___ exp.time_
  2 omega  -68.00   -1.00   1.0000   90.0000
omega____ theta____ kappa____ phi______ frames
    -      -23.2058  -77.0000   90.0000 67

#__ type_ start__ end____ width___ exp.time_
  3 omega  -51.00   32.00   1.0000   90.0000
omega____ theta____ kappa____ phi______ frames
    -      -23.2058   77.0000 -150.0000 83

#__ type_ start__ end____ width___ exp.time_
  4 omega  -75.00  -42.00   1.0000   90.0000
omega____ theta____ kappa____ phi______ frames
    -      -23.2058 -178.0000 -150.0000 33

#__ type_ start__ end____ width___ exp.time_
  5 omega  -95.00  -57.00   1.0000   90.0000
omega____ theta____ kappa____ phi______ frames
    -      -23.2058 -178.0000  -90.0000 38

#__ type_ start__ end____ width___ exp.time_
  6 omega  -49.00  -15.00   1.0000   90.0000
omega____ theta____ kappa____ phi______ frames
    -      -23.2058   38.0000  -30.0000 34

#__ type_ start__ end____ width___ exp.time_
  7 omega  -88.00  -13.00   1.0000   90.0000
omega____ theta____ kappa____ phi______ frames
    -      -23.2058  -57.0000 -150.0000 75
;
_diffrn_measurement_device_type 'Xcalibur, Eos'
_diffrn_measurement_method '\w scans'
_diffrn_orient_matrix_UB_11 -0.0320042000
_diffrn_orient_matrix_UB_12 0.0312669000
_diffrn_orient_matrix_UB_13 0.0098530000
_diffrn_orient_matrix_UB_21 0.0368494000
_diffrn_orient_matrix_UB_22 0.0331414000
_diffrn_orient_matrix_UB_23 0.0098952000
_diffrn_orient_matrix_UB_31 -0.0094519000
_diffrn_orient_matrix_UB_32 0.0233997000
_diffrn_orient_matrix_UB_33 -0.0270932000
_diffrn_radiation_monochromator graphite
_diffrn_radiation_type MoK\a
_diffrn_radiation_wavelength 0.71073
_diffrn_reflns_av_R_equivalents 0.0290
_diffrn_reflns_av_unetI/netI 0.0301
_diffrn_reflns_Laue_measured_fraction_full 0.998
_diffrn_reflns_Laue_measured_fraction_max 0.999
_diffrn_reflns_limit_h_max 16
_diffrn_reflns_limit_h_min -18
_diffrn_reflns_limit_k_max 18
_diffrn_reflns_limit_k_min -17
_diffrn_reflns_limit_l_max 30
_diffrn_reflns_limit_l_min -30
_diffrn_reflns_number 33422
_diffrn_reflns_point_group_measured_fraction_full 0.998
_diffrn_reflns_point_group_measured_fraction_max 0.999
_diffrn_reflns_theta_full 25.242
_diffrn_reflns_theta_max 27.499
_diffrn_reflns_theta_min 2.502
_diffrn_source 'Enhance (Mo) X-ray Source'
_exptl_absorpt_coefficient_mu 9.922
_exptl_absorpt_correction_T_max 1.00000
_exptl_absorpt_correction_T_min 0.83042
_exptl_absorpt_correction_type multi-scan
_exptl_absorpt_process_details
;
CrysAlisPro, Agilent Technologies,
Version 1.171.36.32 (release 02-08-2013 CrysAlis171 .NET)
(compiled Aug  2 2013,16:46:58)
Empirical absorption correction using spherical harmonics,
 implemented in SCALE3 ABSPACK scaling algorithm.
;
_exptl_crystal_colour 'dark green'
_exptl_crystal_density_diffrn 2.316
_exptl_crystal_description prism
_exptl_crystal_F_000 3008
_exptl_crystal_size_max 0.20
_exptl_crystal_size_mid 0.16
_exptl_crystal_size_min 0.09
_refine_diff_density_max 0.833
_refine_diff_density_min -0.670
_refine_diff_density_rms 0.132
_refine_ls_extinction_method none
_refine_ls_goodness_of_fit_ref 1.046
_refine_ls_hydrogen_treatment constr
_refine_ls_matrix_type full
_refine_ls_number_parameters 387
_refine_ls_number_reflns 10760
_refine_ls_number_restraints 0
_refine_ls_restrained_S_all 1.046
_refine_ls_R_factor_all 0.0299
_refine_ls_R_factor_gt 0.0219
_refine_ls_shift/su_max 0.004
_refine_ls_shift/su_mean 0.000
_refine_ls_structure_factor_coef Fsqd
_refine_ls_weighting_details 'w=1/[\s^2^(Fo^2^)+(0.0090P)^2^+2.5650P] where P=(Fo^2^+2Fc^2^)/3'
_refine_ls_weighting_scheme calc
_refine_ls_wR_factor_gt 0.0385
_refine_ls_wR_factor_ref 0.0406
_reflns_Friedel_coverage 0.000
_reflns_number_gt 9244
_reflns_number_total 10760
_reflns_threshold_expression 'I > 2\s(I)'
_cod_data_source_file c8ce01851k2.cif
_cod_data_source_block eaa00
_cod_depositor_comments 'Adding full bibliography for 7231945--7231946.cif.'
_cod_database_code 7231945
_shelx_shelxl_version_number 2014/7
_chemical_oxdiff_formula 'C32 N2 Pt2 I6'
_shelx_space_group_comment
;
The symmetry employed for this shelxl refinement is uniquely defined
by the following loop, which should always be used as a source of
symmetry information in preference to the above space-group names.
They are only intended as comments.
;
_reflns_odcompleteness_completeness 99.89
_reflns_odcompleteness_iscentric 1
_reflns_odcompleteness_theta 28.98
_olex2_refinement_description
;
1. Fixed Uiso
 At 1.2 times of:
  All C(H,H) groups
 At 1.5 times of:
  All C(H,H,H) groups
2.a Secondary CH2 refined with riding coordinates:
 C29(H29A,H29B), C10(H10A,H10B), C13(H13A,H13B), C3(H3A,H3B), C30(H30A,H30B),
 C14(H14A,H14B), C22(H22A,H22B), C2(H2A,H2B), C25(H25A,H25B), C23(H23A,H23B),
 C17(H17A,H17B), C26(H26A,H26B), C15(H15A,H15B), C9(H9A,H9B), C11(H11A,H11B),
 C1(H1A,H1B), C31(H31A,H31B), C21(H21A,H21B), C19(H19A,H19B), C7(H7A,H7B),
 C5(H5A,H5B), C27(H27A,H27B), C18(H18A,H18B), C6(H6A,H6B)
2.b Idealised Me refined as rotating group:
 C4(H4A,H4B,H4C), C16(H16A,H16B,H16C), C32(H32A,H32B,H32C), C8(H8A,H8B,H8C),
 C12(H12A,H12B,H12C), C24(H24A,H24B,H24C), C28(H28A,H28B,H28C), C20(H20A,H20B,
 H20C)
;
_olex2_submission_special_instructions 'No special instructions were received'

loop_
_space_group_symop_operation_xyz
'x, y, z'
'-x, y+1/2, -z+1/2'
'-x, -y, -z'
'x, -y-1/2, z-1/2'

loop_
_atom_site_label
_atom_site_type_symbol
_atom_site_fract_x
_atom_site_fract_y
_atom_site_fract_z
_atom_site_U_iso_or_equiv
_atom_site_adp_type
_atom_site_occupancy
_atom_site_site_symmetry_order
_atom_site_calc_flag
_atom_site_refinement_flags_posn
Pt2 Pt 0.37129(2) 0.78477(2) 0.60048(2) 0.01280(3) Uani 1 1 d .
Pt1 Pt 0.13101(2) 0.80485(2) 0.64164(2) 0.01169(3) Uani 1 1 d .
I1 I -0.03849(2) 0.76037(2) 0.58901(2) 0.01633(5) Uani 1 1 d .
I3 I 0.19856(2) 0.74363(2) 0.55509(2) 0.01650(5) Uani 1 1 d .
I2 I 0.07817(2) 0.86544(2) 0.73369(2) 0.01701(5) Uani 1 1 d .
I6 I 0.53868(2) 0.83458(2) 0.65337(2) 0.01821(5) Uani 1 1 d .
I5 I 0.42801(2) 0.71660(2) 0.51102(2) 0.01899(6) Uani 1 1 d .
I4 I 0.30319(2) 0.84828(2) 0.68610(2) 0.02124(6) Uani 1 1 d .
N2 N 0.7263(2) 0.5515(2) 0.61655(12) 0.0131(6) Uani 1 1 d .
C4 C 0.1752(3) 0.5290(3) 0.67661(15) 0.0238(9) Uani 1 1 d .
H4A H 0.1577 0.5049 0.6381 0.036 Uiso 1 1 calc GR
H4B H 0.2162 0.4836 0.6997 0.036 Uiso 1 1 calc GR
H4C H 0.2069 0.5897 0.6763 0.036 Uiso 1 1 calc GR
N1 N 0.2022(2) 0.5646(2) 0.86423(11) 0.0126(6) Uani 1 1 d .
C29 C 0.6632(2) 0.4858(3) 0.64388(14) 0.0151(8) Uani 1 1 d .
H29A H 0.6489 0.4288 0.6201 0.018 Uiso 1 1 calc R
H29B H 0.6981 0.4649 0.6811 0.018 Uiso 1 1 calc R
C10 C 0.2973(3) 0.5073(3) 0.96280(14) 0.0194(8) Uani 1 1 d .
H10A H 0.2530 0.5367 0.9832 0.023 Uiso 1 1 calc R
H10B H 0.3474 0.5531 0.9620 0.023 Uiso 1 1 calc R
C13 C 0.1265(2) 0.6136(2) 0.89016(14) 0.0151(8) Uani 1 1 d .
H13A H 0.1561 0.6410 0.9269 0.018 Uiso 1 1 calc R
H13B H 0.1010 0.6667 0.8653 0.018 Uiso 1 1 calc R
C16 C -0.1051(3) 0.5526(3) 0.93732(17) 0.0258(9) Uani 1 1 d .
H16A H -0.1429 0.5392 0.9002 0.039 Uiso 1 1 calc GR
H16B H -0.1408 0.5899 0.9594 0.039 Uiso 1 1 calc GR
H16C H -0.0863 0.4930 0.9568 0.039 Uiso 1 1 calc GR
C3 C 0.0878(2) 0.5430(3) 0.70155(14) 0.0178(8) Uani 1 1 d .
H3A H 0.0581 0.4808 0.7036 0.021 Uiso 1 1 calc R
H3B H 0.0441 0.5836 0.6758 0.021 Uiso 1 1 calc R
C30 C 0.5716(3) 0.5305(3) 0.65217(17) 0.0228(9) Uani 1 1 d .
H30A H 0.5843 0.5803 0.6814 0.027 Uiso 1 1 calc R
H30B H 0.5398 0.5601 0.6165 0.027 Uiso 1 1 calc R
C14 C 0.0457(2) 0.5512(3) 0.89958(15) 0.0175(8) Uani 1 1 d .
H14A H 0.0696 0.4954 0.9225 0.021 Uiso 1 1 calc R
H14B H 0.0105 0.5286 0.8629 0.021 Uiso 1 1 calc R
C22 C 0.8189(2) 0.4085(3) 0.58676(15) 0.0150(8) Uani 1 1 d .
H22A H 0.7880 0.4183 0.5471 0.018 Uiso 1 1 calc R
H22B H 0.7836 0.3606 0.6033 0.018 Uiso 1 1 calc R
C2 C 0.1075(3) 0.5888(3) 0.76169(14) 0.0192(8) Uani 1 1 d .
H2A H 0.1439 0.6473 0.7611 0.023 Uiso 1 1 calc R
H2B H 0.0486 0.6062 0.7722 0.023 Uiso 1 1 calc R
C32 C 0.4169(3) 0.4934(3) 0.68098(18) 0.0291(10) Uani 1 1 d .
H32A H 0.3835 0.5241 0.6467 0.044 Uiso 1 1 calc GR
H32B H 0.4292 0.5397 0.7116 0.044 Uiso 1 1 calc GR
H32C H 0.3798 0.4416 0.6914 0.044 Uiso 1 1 calc GR
C25 C 0.7430(3) 0.6473(3) 0.64784(14) 0.0153(8) Uani 1 1 d .
H25A H 0.6833 0.6805 0.6438 0.018 Uiso 1 1 calc R
H25B H 0.7830 0.6864 0.6289 0.018 Uiso 1 1 calc R
C23 C 0.9183(2) 0.3716(3) 0.58899(14) 0.0156(8) Uani 1 1 d .
H23A H 0.9511 0.3694 0.6288 0.019 Uiso 1 1 calc R
H23B H 0.9149 0.3061 0.5742 0.019 Uiso 1 1 calc R
C17 C 0.6771(2) 0.5706(3) 0.55425(13) 0.0145(7) Uani 1 1 d .
H17A H 0.6567 0.5092 0.5363 0.017 Uiso 1 1 calc R
H17B H 0.6214 0.6088 0.5546 0.017 Uiso 1 1 calc R
C26 C 0.7873(3) 0.6422(3) 0.71159(15) 0.0220(9) Uani 1 1 d .
H26A H 0.7466 0.6062 0.7317 0.026 Uiso 1 1 calc R
H26B H 0.8468 0.6084 0.7166 0.026 Uiso 1 1 calc R
C15 C -0.0183(2) 0.6094(3) 0.93030(15) 0.0167(8) Uani 1 1 d .
H15A H -0.0378 0.6678 0.9086 0.020 Uiso 1 1 calc R
H15B H 0.0164 0.6283 0.9679 0.020 Uiso 1 1 calc R
C9 C 0.2483(2) 0.4823(3) 0.90190(14) 0.0151(8) Uani 1 1 d .
H9A H 0.2006 0.4343 0.9041 0.018 Uiso 1 1 calc R
H9B H 0.2939 0.4522 0.8828 0.018 Uiso 1 1 calc R
C11 C 0.3373(3) 0.4150(3) 0.99346(15) 0.0209(8) Uani 1 1 d .
H11A H 0.2865 0.3701 0.9943 0.025 Uiso 1 1 calc R
H11B H 0.3796 0.3851 0.9719 0.025 Uiso 1 1 calc R
C8 C 0.5011(3) 0.6838(3) 0.80294(16) 0.0239(9) Uani 1 1 d .
H8A H 0.4762 0.6817 0.7623 0.036 Uiso 1 1 calc GR
H8B H 0.5314 0.6236 0.8150 0.036 Uiso 1 1 calc GR
H8C H 0.5458 0.7354 0.8113 0.036 Uiso 1 1 calc GR
C1 C 0.1609(2) 0.5198(3) 0.80631(14) 0.0147(8) Uani 1 1 d .
H1A H 0.1188 0.4682 0.8123 0.018 Uiso 1 1 calc R
H1B H 0.2114 0.4910 0.7910 0.018 Uiso 1 1 calc R
C31 C 0.5091(2) 0.4535(3) 0.67029(16) 0.0220(9) Uani 1 1 d .
H31A H 0.5424 0.4227 0.7051 0.026 Uiso 1 1 calc R
H31B H 0.4960 0.4046 0.6405 0.026 Uiso 1 1 calc R
C21 C 0.8204(2) 0.5026(2) 0.61953(14) 0.0136(7) Uani 1 1 d .
H21A H 0.8614 0.5473 0.6051 0.016 Uiso 1 1 calc R
H21B H 0.8477 0.4903 0.6596 0.016 Uiso 1 1 calc R
C12 C 0.3898(3) 0.4337(3) 1.05455(17) 0.0371(11) Uani 1 1 d .
H12A H 0.4423 0.4751 1.0538 0.056 Uiso 1 1 calc GR
H12B H 0.4116 0.3736 1.0725 0.056 Uiso 1 1 calc GR
H12C H 0.3485 0.4642 1.0760 0.056 Uiso 1 1 calc GR
C19 C 0.6768(3) 0.6396(3) 0.45774(15) 0.0240(9) Uani 1 1 d .
H19A H 0.6526 0.5785 0.4411 0.029 Uiso 1 1 calc R
H19B H 0.6237 0.6800 0.4609 0.029 Uiso 1 1 calc R
C24 C 0.9744(3) 0.4329(3) 0.55500(16) 0.0236(9) Uani 1 1 d .
H24A H 0.9425 0.4353 0.5155 0.035 Uiso 1 1 calc GR
H24B H 1.0354 0.4050 0.5574 0.035 Uiso 1 1 calc GR
H24C H 0.9807 0.4970 0.5706 0.035 Uiso 1 1 calc GR
C7 C 0.4219(3) 0.7006(3) 0.83478(15) 0.0188(8) Uani 1 1 d .
H7A H 0.3876 0.7580 0.8195 0.023 Uiso 1 1 calc R
H7B H 0.4485 0.7124 0.8750 0.023 Uiso 1 1 calc R
C5 C 0.2727(2) 0.6432(2) 0.85904(14) 0.0143(7) Uani 1 1 d .
H5A H 0.2991 0.6666 0.8974 0.017 Uiso 1 1 calc R
H5B H 0.2391 0.6965 0.8378 0.017 Uiso 1 1 calc R
C27 C 0.8031(3) 0.7431(3) 0.73706(15) 0.0218(9) Uani 1 1 d .
H27A H 0.8394 0.7804 0.7147 0.026 Uiso 1 1 calc R
H27B H 0.7430 0.7747 0.7345 0.026 Uiso 1 1 calc R
C18 C 0.7351(3) 0.6218(3) 0.51748(14) 0.0191(8) Uani 1 1 d .
H18A H 0.7894 0.5827 0.5147 0.023 Uiso 1 1 calc R
H18B H 0.7573 0.6828 0.5351 0.023 Uiso 1 1 calc R
C6 C 0.3531(3) 0.6156(3) 0.83030(15) 0.0183(8) Uani 1 1 d .
H6A H 0.3292 0.6000 0.7902 0.022 Uiso 1 1 calc R
H6B H 0.3851 0.5592 0.8490 0.022 Uiso 1 1 calc R
C28 C 0.8542(3) 0.7413(3) 0.79937(15) 0.0249(9) Uani 1 1 d .
H28A H 0.9160 0.7155 0.8018 0.037 Uiso 1 1 calc GR
H28B H 0.8202 0.7015 0.8213 0.037 Uiso 1 1 calc GR
H28C H 0.8586 0.8057 0.8145 0.037 Uiso 1 1 calc GR
C20 C 0.7324(3) 0.6879(3) 0.41783(15) 0.0235(9) Uani 1 1 d .
H20A H 0.6929 0.6966 0.3807 0.035 Uiso 1 1 calc GR
H20B H 0.7849 0.6480 0.4143 0.035 Uiso 1 1 calc GR
H20C H 0.7546 0.7495 0.4333 0.035 Uiso 1 1 calc GR

loop_
_atom_site_aniso_label
_atom_site_aniso_U_11
_atom_site_aniso_U_22
_atom_site_aniso_U_33
_atom_site_aniso_U_23
_atom_site_aniso_U_13
_atom_site_aniso_U_12
Pt2 0.00969(7) 0.01572(8) 0.01338(6) 0.00042(5) 0.00326(5) 0.00117(6)
Pt1 0.00991(7) 0.01405(7) 0.01154(6) -0.00094(5) 0.00322(5) 0.00055(5)
I1 0.01103(12) 0.01716(13) 0.02069(11) -0.00064(9) 0.00293(9) -0.00216(9)
I3 0.01102(12) 0.02637(14) 0.01237(10) -0.00497(9) 0.00298(9) -0.00041(10)
I2 0.01890(13) 0.01850(13) 0.01520(11) -0.00245(9) 0.00716(9) 0.00331(10)
I6 0.01051(12) 0.01991(14) 0.02393(12) -0.00046(10) 0.00284(9) -0.00092(9)
I5 0.01475(12) 0.02657(14) 0.01704(11) -0.00103(10) 0.00651(9) 0.00409(10)
I4 0.01119(12) 0.03680(16) 0.01538(11) -0.00947(10) 0.00185(9) -0.00075(10)
N2 0.0116(15) 0.0109(16) 0.0169(14) -0.0001(12) 0.0028(12) 0.0008(12)
C4 0.027(2) 0.027(2) 0.0197(19) 0.0014(17) 0.0104(16) 0.0001(18)
N1 0.0151(16) 0.0093(15) 0.0147(14) -0.0019(11) 0.0059(12) -0.0014(12)
C29 0.0138(19) 0.0149(19) 0.0178(17) 0.0026(14) 0.0062(14) -0.0020(15)
C10 0.020(2) 0.018(2) 0.0186(18) 0.0009(15) 0.0007(15) -0.0013(16)
C13 0.0175(19) 0.0126(19) 0.0153(17) -0.0038(14) 0.0037(14) 0.0026(15)
C16 0.021(2) 0.026(2) 0.033(2) -0.0031(18) 0.0126(17) 0.0003(18)
C3 0.019(2) 0.020(2) 0.0135(16) 0.0011(15) 0.0014(14) 0.0011(16)
C30 0.020(2) 0.020(2) 0.032(2) -0.0009(17) 0.0139(17) 0.0002(17)
C14 0.017(2) 0.014(2) 0.0222(18) -0.0030(15) 0.0068(15) 0.0020(15)
C22 0.0127(19) 0.0141(19) 0.0199(18) -0.0023(14) 0.0075(14) -0.0017(15)
C2 0.020(2) 0.017(2) 0.0204(18) 0.0006(15) 0.0024(15) 0.0031(16)
C32 0.020(2) 0.032(3) 0.039(2) -0.0113(19) 0.0145(19) -0.0099(18)
C25 0.0154(19) 0.0130(19) 0.0185(17) -0.0006(14) 0.0054(14) 0.0011(15)
C23 0.019(2) 0.0118(19) 0.0154(17) -0.0016(14) 0.0023(14) 0.0013(15)
C17 0.0120(18) 0.0170(19) 0.0131(16) 0.0006(14) -0.0007(14) 0.0006(15)
C26 0.031(2) 0.017(2) 0.0186(18) -0.0006(15) 0.0062(16) 0.0014(17)
C15 0.018(2) 0.015(2) 0.0182(17) -0.0012(15) 0.0060(15) 0.0018(15)
C9 0.0132(19) 0.0123(19) 0.0203(18) 0.0006(14) 0.0045(14) 0.0050(15)
C11 0.022(2) 0.017(2) 0.0224(19) 0.0008(16) 0.0028(16) 0.0028(16)
C8 0.018(2) 0.029(2) 0.0236(19) -0.0026(17) 0.0030(16) -0.0060(17)
C1 0.0150(19) 0.0142(19) 0.0146(16) -0.0039(14) 0.0027(14) -0.0002(15)
C31 0.013(2) 0.027(2) 0.0253(19) 0.0032(17) 0.0014(15) -0.0014(17)
C21 0.0076(17) 0.0150(19) 0.0186(17) 0.0001(14) 0.0035(14) 0.0020(14)
C12 0.044(3) 0.033(3) 0.029(2) 0.006(2) -0.005(2) 0.005(2)
C19 0.018(2) 0.034(2) 0.0200(18) 0.0029(17) 0.0031(16) 0.0007(18)
C24 0.020(2) 0.025(2) 0.028(2) -0.0023(17) 0.0118(17) 0.0000(17)
C7 0.017(2) 0.019(2) 0.0202(18) -0.0006(15) 0.0037(15) -0.0019(16)
C5 0.0171(19) 0.0078(18) 0.0173(17) 0.0014(14) 0.0019(14) -0.0031(14)
C27 0.019(2) 0.021(2) 0.0247(19) -0.0023(16) 0.0017(16) -0.0001(16)
C18 0.0144(19) 0.022(2) 0.0198(18) 0.0013(16) 0.0013(15) 0.0003(16)
C6 0.020(2) 0.014(2) 0.0215(18) 0.0008(15) 0.0046(15) -0.0024(16)
C28 0.025(2) 0.027(2) 0.0231(19) -0.0079(17) 0.0064(17) 0.0011(18)
C20 0.023(2) 0.030(2) 0.0182(18) 0.0015(16) 0.0055(16) 0.0028(18)

loop_
_atom_type_symbol
_atom_type_description
_atom_type_scat_dispersion_real
_atom_type_scat_dispersion_imag
_atom_type_scat_source
C C 0.0033 0.0016 'International Tables Vol C Tables 4.2.6.8 and 6.1.1.4'
H H 0.0000 0.0000 'International Tables Vol C Tables 4.2.6.8 and 6.1.1.4'
I I -0.4742 1.8119 'International Tables Vol C Tables 4.2.6.8 and 6.1.1.4'
N N 0.0061 0.0033 'International Tables Vol C Tables 4.2.6.8 and 6.1.1.4'
Pt Pt -1.7033 8.3905 'International Tables Vol C Tables 4.2.6.8 and 6.1.1.4'

loop_
_geom_angle_atom_site_label_1
_geom_angle_atom_site_label_2
_geom_angle_atom_site_label_3
_geom_angle
I3 Pt2 I6 174.696(9)
I3 Pt2 I5 91.209(8)
I6 Pt2 I5 94.030(9)
I4 Pt2 I3 84.769(8)
I4 Pt2 I6 89.997(9)
I4 Pt2 I5 175.962(10)
I3 Pt1 I1 90.905(8)
I3 Pt1 I2 174.978(9)
I2 Pt1 I1 93.904(9)
I4 Pt1 I1 175.471(9)
I4 Pt1 I3 84.776(8)
I4 Pt1 I2 90.449(8)
Pt2 I3 Pt1 95.115(8)
Pt1 I4 Pt2 95.328(8)
C29 N2 C17 108.0(3)
C25 N2 C29 111.4(3)
C25 N2 C17 108.7(3)
C21 N2 C29 109.1(3)
C21 N2 C25 108.3(3)
C21 N2 C17 111.4(3)
H4A C4 H4B 109.5
H4A C4 H4C 109.5
H4B C4 H4C 109.5
C3 C4 H4A 109.5
C3 C4 H4B 109.5
C3 C4 H4C 109.5
C9 N1 C13 111.4(3)
C1 N1 C13 111.1(3)
C1 N1 C9 105.9(2)
C5 N1 C13 105.6(3)
C5 N1 C9 111.1(3)
C5 N1 C1 111.8(3)
N2 C29 H29A 108.4
N2 C29 H29B 108.4
H29A C29 H29B 107.5
C30 C29 N2 115.5(3)
C30 C29 H29A 108.4
C30 C29 H29B 108.4
H10A C10 H10B 108.3
C9 C10 H10A 109.9
C9 C10 H10B 109.9
C9 C10 C11 108.9(3)
C11 C10 H10A 109.9
C11 C10 H10B 109.9
N1 C13 H13A 108.1
N1 C13 H13B 108.1
H13A C13 H13B 107.3
C14 C13 N1 116.9(3)
C14 C13 H13A 108.1
C14 C13 H13B 108.1
H16A C16 H16B 109.5
H16A C16 H16C 109.5
H16B C16 H16C 109.5
C15 C16 H16A 109.5
C15 C16 H16B 109.5
C15 C16 H16C 109.5
C4 C3 H3A 108.8
C4 C3 H3B 108.8
C4 C3 C2 113.6(3)
H3A C3 H3B 107.7
C2 C3 H3A 108.8
C2 C3 H3B 108.8
C29 C30 H30A 109.7
C29 C30 H30B 109.7
H30A C30 H30B 108.2
C31 C30 C29 110.1(3)
C31 C30 H30A 109.7
C31 C30 H30B 109.7
C13 C14 H14A 109.7
C13 C14 H14B 109.7
C13 C14 C15 109.7(3)
H14A C14 H14B 108.2
C15 C14 H14A 109.7
C15 C14 H14B 109.7
H22A C22 H22B 108.1
C23 C22 H22A 109.5
C23 C22 H22B 109.5
C21 C22 H22A 109.5
C21 C22 H22B 109.5
C21 C22 C23 110.8(3)
C3 C2 H2A 109.4
C3 C2 H2B 109.4
H2A C2 H2B 108.0
C1 C2 C3 111.2(3)
C1 C2 H2A 109.4
C1 C2 H2B 109.4
H32A C32 H32B 109.5
H32A C32 H32C 109.5
H32B C32 H32C 109.5
C31 C32 H32A 109.5
C31 C32 H32B 109.5
C31 C32 H32C 109.5
N2 C25 H25A 108.3
N2 C25 H25B 108.3
N2 C25 C26 116.1(3)
H25A C25 H25B 107.4
C26 C25 H25A 108.3
C26 C25 H25B 108.3
C22 C23 H23A 108.8
C22 C23 H23B 108.8
H23A C23 H23B 107.7
C24 C23 C22 113.7(3)
C24 C23 H23A 108.8
C24 C23 H23B 108.8
N2 C17 H17A 108.4
N2 C17 H17B 108.4
H17A C17 H17B 107.4
C18 C17 N2 115.6(3)
C18 C17 H17A 108.4
C18 C17 H17B 108.4
C25 C26 H26A 109.5
C25 C26 H26B 109.5
H26A C26 H26B 108.1
C27 C26 C25 110.6(3)
C27 C26 H26A 109.5
C27 C26 H26B 109.5
C16 C15 H15A 109.1
C16 C15 H15B 109.1
C14 C15 C16 112.3(3)
C14 C15 H15A 109.1
C14 C15 H15B 109.1
H15A C15 H15B 107.9
N1 C9 H9A 108.0
N1 C9 H9B 108.0
C10 C9 N1 117.1(3)
C10 C9 H9A 108.0
C10 C9 H9B 108.0
H9A C9 H9B 107.3
C10 C11 H11A 109.1
C10 C11 H11B 109.1
H11A C11 H11B 107.8
C12 C11 C10 112.5(3)
C12 C11 H11A 109.1
C12 C11 H11B 109.1
H8A C8 H8B 109.5
H8A C8 H8C 109.5
H8B C8 H8C 109.5
C7 C8 H8A 109.5
C7 C8 H8B 109.5
C7 C8 H8C 109.5
N1 C1 C2 115.4(3)
N1 C1 H1A 108.4
N1 C1 H1B 108.4
C2 C1 H1A 108.4
C2 C1 H1B 108.4
H1A C1 H1B 107.5
C30 C31 C32 113.1(3)
C30 C31 H31A 109.0
C30 C31 H31B 109.0
C32 C31 H31A 109.0
C32 C31 H31B 109.0
H31A C31 H31B 107.8
N2 C21 H21A 108.2
N2 C21 H21B 108.2
C22 C21 N2 116.2(3)
C22 C21 H21A 108.2
C22 C21 H21B 108.2
H21A C21 H21B 107.4
C11 C12 H12A 109.5
C11 C12 H12B 109.5
C11 C12 H12C 109.5
H12A C12 H12B 109.5
H12A C12 H12C 109.5
H12B C12 H12C 109.5
H19A C19 H19B 107.8
C18 C19 H19A 109.0
C18 C19 H19B 109.0
C20 C19 H19A 109.0
C20 C19 H19B 109.0
C20 C19 C18 112.7(3)
C23 C24 H24A 109.5
C23 C24 H24B 109.5
C23 C24 H24C 109.5
H24A C24 H24B 109.5
H24A C24 H24C 109.5
H24B C24 H24C 109.5
C8 C7 H7A 108.9
C8 C7 H7B 108.9
C8 C7 C6 113.4(3)
H7A C7 H7B 107.7
C6 C7 H7A 108.9
C6 C7 H7B 108.9
N1 C5 H5A 108.1
N1 C5 H5B 108.1
N1 C5 C6 116.8(3)
H5A C5 H5B 107.3
C6 C5 H5A 108.1
C6 C5 H5B 108.1
C26 C27 H27A 109.2
C26 C27 H27B 109.2
H27A C27 H27B 107.9
C28 C27 C26 112.2(3)
C28 C27 H27A 109.2
C28 C27 H27B 109.2
C17 C18 C19 110.1(3)
C17 C18 H18A 109.6
C17 C18 H18B 109.6
C19 C18 H18A 109.6
C19 C18 H18B 109.6
H18A C18 H18B 108.1
C7 C6 H6A 109.9
C7 C6 H6B 109.9
C5 C6 C7 109.1(3)
C5 C6 H6A 109.9
C5 C6 H6B 109.9
H6A C6 H6B 108.3
C27 C28 H28A 109.5
C27 C28 H28B 109.5
C27 C28 H28C 109.5
H28A C28 H28B 109.5
H28A C28 H28C 109.5
H28B C28 H28C 109.5
C19 C20 H20A 109.5
C19 C20 H20B 109.5
C19 C20 H20C 109.5
H20A C20 H20B 109.5
H20A C20 H20C 109.5
H20B C20 H20C 109.5

loop_
_geom_bond_atom_site_label_1
_geom_bond_atom_site_label_2
_geom_bond_distance
Pt2 I3 2.5924(3)
Pt2 I6 2.6004(3)
Pt2 I5 2.6069(3)
Pt2 I4 2.5896(3)
Pt1 I1 2.6060(3)
Pt1 I3 2.5938(3)
Pt1 I2 2.5989(3)
Pt1 I4 2.5879(3)
N2 C29 1.527(4)
N2 C25 1.517(4)
N2 C17 1.532(4)
N2 C21 1.517(4)
C4 H4A 0.9600
C4 H4B 0.9600
C4 H4C 0.9600
C4 C3 1.520(5)
N1 C13 1.526(4)
N1 C9 1.521(4)
N1 C1 1.519(4)
N1 C5 1.518(4)
C29 H29A 0.9700
C29 H29B 0.9700
C29 C30 1.519(5)
C10 H10A 0.9700
C10 H10B 0.9700
C10 C9 1.519(5)
C10 C11 1.528(5)
C13 H13A 0.9700
C13 H13B 0.9700
C13 C14 1.512(5)
C16 H16A 0.9600
C16 H16B 0.9600
C16 H16C 0.9600
C16 C15 1.526(5)
C3 H3A 0.9700
C3 H3B 0.9700
C3 C2 1.537(5)
C30 H30A 0.9700
C30 H30B 0.9700
C30 C31 1.519(5)
C14 H14A 0.9700
C14 H14B 0.9700
C14 C15 1.525(5)
C22 H22A 0.9700
C22 H22B 0.9700
C22 C23 1.525(5)
C22 C21 1.517(5)
C2 H2A 0.9700
C2 H2B 0.9700
C2 C1 1.520(5)
C32 H32A 0.9600
C32 H32B 0.9600
C32 H32C 0.9600
C32 C31 1.519(5)
C25 H25A 0.9700
C25 H25B 0.9700
C25 C26 1.524(4)
C23 H23A 0.9700
C23 H23B 0.9700
C23 C24 1.518(5)
C17 H17A 0.9700
C17 H17B 0.9700
C17 C18 1.509(5)
C26 H26A 0.9700
C26 H26B 0.9700
C26 C27 1.522(5)
C15 H15A 0.9700
C15 H15B 0.9700
C9 H9A 0.9700
C9 H9B 0.9700
C11 H11A 0.9700
C11 H11B 0.9700
C11 C12 1.520(5)
C8 H8A 0.9600
C8 H8B 0.9600
C8 H8C 0.9600
C8 C7 1.519(5)
C1 H1A 0.9700
C1 H1B 0.9700
C31 H31A 0.9700
C31 H31B 0.9700
C21 H21A 0.9700
C21 H21B 0.9700
C12 H12A 0.9600
C12 H12B 0.9600
C12 H12C 0.9600
C19 H19A 0.9700
C19 H19B 0.9700
C19 C18 1.520(5)
C19 C20 1.520(5)
C24 H24A 0.9600
C24 H24B 0.9600
C24 H24C 0.9600
C7 H7A 0.9700
C7 H7B 0.9700
C7 C6 1.535(5)
C5 H5A 0.9700
C5 H5B 0.9700
C5 C6 1.518(5)
C27 H27A 0.9700
C27 H27B 0.9700
C27 C28 1.517(5)
C18 H18A 0.9700
C18 H18B 0.9700
C6 H6A 0.9700
C6 H6B 0.9700
C28 H28A 0.9600
C28 H28B 0.9600
C28 H28C 0.9600
C20 H20A 0.9600
C20 H20B 0.9600
C20 H20C 0.9600
